data_1545958
loop_
_publ_author_name
'Zhang, Ting-Yu'
'Lin, Jun-Bing'
'Li, Quan-Zhe'
'Kang, Jun-Chen'
'Pan, Jin-Long'
'Hou, Si-Hua'
'Chen, Chao'
'Zhang, Shu-Yu'

_publ_section_title
;
 Copper-Catalyzed Selective ortho-C-H/N-H Annulation of Benzamides with
 Arynes: Synthesis of Phenanthridinone Alkaloids.
;
_journal_issue 7
_journal_name_full 'Organic letters'
_journal_page_first 1764
_journal_page_last 1767
_journal_paper_doi 10.1021/acs.orglett.7b00442
_journal_volume 19
_journal_year 2017
_chemical_formula_moiety 'C23 H13 F3 N2 O'
_chemical_formula_sum 'C23 H13 F3 N2 O'
_chemical_formula_weight 390.35
_space_group_crystal_system monoclinic
_space_group_IT_number 14
_space_group_name_Hall '-P 2ybc'
_space_group_name_H-M_alt 'P 1 21/c 1'
_symmetry_space_group_name_Hall '-P 2ybc'
_symmetry_space_group_name_H-M 'P 1 21/c 1'
_atom_sites_solution_hydrogens geom
_audit_creation_method SHELXL-2014/7
_cell_angle_alpha 90
_cell_angle_beta 105.554(2)
_cell_angle_gamma 90
_cell_formula_units_Z 4
_cell_length_a 7.6208(3)
_cell_length_b 21.2775(7)
_cell_length_c 11.1815(4)
_cell_measurement_reflns_used 8642
_cell_measurement_temperature 173(2)
_cell_measurement_theta_max 68.29
_cell_measurement_theta_min 4.60
_cell_volume 1746.70(11)
_computing_structure_refinement 'SHELXL-2014/7 (Sheldrick, 2014)'
_diffrn_ambient_temperature 173(2)
_diffrn_measured_fraction_theta_full 0.983
_diffrn_measured_fraction_theta_max 0.983
_diffrn_measurement_device_type 'Bruker APEX-II CCD'
_diffrn_measurement_method '\f and \w scans'
_diffrn_radiation_type CuK\a
_diffrn_radiation_wavelength 1.54178
_diffrn_reflns_av_R_equivalents 0.0303
_diffrn_reflns_av_unetI/netI 0.0254
_diffrn_reflns_Laue_measured_fraction_full 0.983
_diffrn_reflns_Laue_measured_fraction_max 0.983
_diffrn_reflns_limit_h_max 9
_diffrn_reflns_limit_h_min -9
_diffrn_reflns_limit_k_max 25
_diffrn_reflns_limit_k_min -24
_diffrn_reflns_limit_l_max 13
_diffrn_reflns_limit_l_min -12
_diffrn_reflns_number 13194
_diffrn_reflns_point_group_measured_fraction_full 0.983
_diffrn_reflns_point_group_measured_fraction_max 0.983
_diffrn_reflns_theta_full 67.679
_diffrn_reflns_theta_max 68.286
_diffrn_reflns_theta_min 4.601
_exptl_absorpt_coefficient_mu 0.966
_exptl_crystal_colour colorless
_exptl_crystal_density_diffrn 1.484
_exptl_crystal_description block
_exptl_crystal_F_000 800
_exptl_crystal_size_max 0.200
_exptl_crystal_size_mid 0.200
_exptl_crystal_size_min 0.200
_refine_diff_density_max 0.370
_refine_diff_density_min -0.257
_refine_diff_density_rms 0.046
_refine_ls_extinction_method none
_refine_ls_goodness_of_fit_ref 1.020
_refine_ls_hydrogen_treatment constr
_refine_ls_matrix_type full
_refine_ls_number_parameters 262
_refine_ls_number_reflns 3147
_refine_ls_number_restraints 0
_refine_ls_restrained_S_all 1.020
_refine_ls_R_factor_all 0.0533
_refine_ls_R_factor_gt 0.0471
_refine_ls_shift/su_max 0.000
_refine_ls_shift/su_mean 0.000
_refine_ls_structure_factor_coef Fsqd
_refine_ls_weighting_details 'w=1/[\s^2^(Fo^2^)+(0.0760P)^2^+0.8693P] where P=(Fo^2^+2Fc^2^)/3'
_refine_ls_weighting_scheme calc
_refine_ls_wR_factor_gt 0.1264
_refine_ls_wR_factor_ref 0.1325
_reflns_Friedel_coverage 0.000
_reflns_number_gt 2756
_reflns_number_total 3147
_reflns_threshold_expression 'I > 2\s(I)'
_cod_data_source_file ol7b00442_si_003.cif
_cod_data_source_block t_0m
_cod_database_code 1545958
_shelx_shelxl_version_number 2014/7
_shelx_space_group_comment
;
The symmetry employed for this shelxl refinement is uniquely defined
by the following loop, which should always be used as a source of
symmetry information in preference to the above space-group names.
They are only intended as comments.
;
_shelx_estimated_absorpt_t_min 0.830
_shelx_estimated_absorpt_t_max 0.830

loop_
_space_group_symop_operation_xyz
'x, y, z'
'-x, y+1/2, -z+1/2'
'-x, -y, -z'
'x, -y-1/2, z-1/2'

loop_
_atom_site_label
_atom_site_type_symbol
_atom_site_fract_x
_atom_site_fract_y
_atom_site_fract_z
_atom_site_U_iso_or_equiv
_atom_site_adp_type
_atom_site_occupancy
_atom_site_site_symmetry_order
_atom_site_calc_flag
_atom_site_refinement_flags_posn
_atom_site_refinement_flags_adp
O1 O 0.11086(18) 0.32986(6) 0.55762(11) 0.0353(3) Uani 1 1 d . .
C1 C 0.3474(2) 0.36045(8) 0.77249(15) 0.0267(4) Uani 1 1 d . .
F1 F -0.1967(2) 0.36584(7) 0.11779(11) 0.0623(4) Uani 1 1 d . .
N1 N 0.6184(2) 0.34268(6) 0.70570(13) 0.0282(3) Uani 1 1 d . .
F2 F -0.19020(19) 0.45649(7) 0.03839(11) 0.0622(4) Uani 1 1 d . .
C2 C 0.2427(3) 0.34867(9) 0.85123(16) 0.0331(4) Uani 1 1 d . .
H2 H 0.1337 0.3718 0.8436 0.040 Uiso 1 1 calc R U
N2 N 0.28955(18) 0.40548(6) 0.67303(12) 0.0248(3) Uani 1 1 d . .
C7 C 0.7734(2) 0.31209(8) 0.72117(18) 0.0330(4) Uani 1 1 d . .
H7 H 0.8476 0.3223 0.6678 0.040 Uiso 1 1 calc R U
C6 C 0.5141(2) 0.32785(8) 0.78382(15) 0.0262(4) Uani 1 1 d . .
C5 C 0.5660(2) 0.28132(8) 0.87794(16) 0.0316(4) Uani 1 1 d . .
C4 C 0.4515(3) 0.26894(10) 0.95616(18) 0.0406(5) Uani 1 1 d . .
H4 H 0.4842 0.2371 1.0176 0.049 Uiso 1 1 calc R U
F3 F 0.02968(18) 0.39373(8) 0.04986(12) 0.0656(4) Uani 1 1 d . .
C3 C 0.2951(3) 0.30221(10) 0.94424(18) 0.0403(5) Uani 1 1 d . .
H3 H 0.2209 0.2941 0.9986 0.048 Uiso 1 1 calc R U
C9 C 0.7330(3) 0.24997(9) 0.88896(19) 0.0393(5) Uani 1 1 d . .
H9 H 0.7728 0.2183 0.9502 0.047 Uiso 1 1 calc R U
C8 C 0.8362(3) 0.26532(9) 0.8115(2) 0.0387(5) Uani 1 1 d . .
H8 H 0.9491 0.2448 0.8181 0.046 Uiso 1 1 calc R U
C10 C 0.1755(2) 0.38276(8) 0.56375(15) 0.0253(4) Uani 1 1 d . .
C11 C 0.1411(2) 0.42569(8) 0.45619(15) 0.0247(4) Uani 1 1 d . .
C12 C 0.2165(2) 0.48603(8) 0.46550(15) 0.0248(4) Uani 1 1 d . .
C13 C 0.3259(2) 0.50826(8) 0.58645(15) 0.0255(4) Uani 1 1 d . .
C14 C 0.3606(2) 0.46694(8) 0.68799(15) 0.0250(4) Uani 1 1 d . .
C15 C 0.4637(2) 0.48708(9) 0.80506(16) 0.0312(4) Uani 1 1 d . .
H15 H 0.4875 0.4591 0.8737 0.037 Uiso 1 1 calc R U
C16 C 0.5305(3) 0.54764(9) 0.82062(18) 0.0356(4) Uani 1 1 d . .
H16 H 0.5993 0.5613 0.9003 0.043 Uiso 1 1 calc R U
C17 C 0.4980(3) 0.58887(9) 0.72076(19) 0.0364(4) Uani 1 1 d . .
H17 H 0.5449 0.6304 0.7320 0.044 Uiso 1 1 calc R U
C18 C 0.3977(2) 0.56928(8) 0.60562(17) 0.0322(4) Uani 1 1 d . .
H18 H 0.3765 0.5976 0.5376 0.039 Uiso 1 1 calc R U
C19 C 0.1848(2) 0.52261(8) 0.35742(16) 0.0313(4) Uani 1 1 d . .
H19 H 0.2336 0.5639 0.3619 0.038 Uiso 1 1 calc R U
C20 C 0.0839(3) 0.49956(9) 0.24509(16) 0.0332(4) Uani 1 1 d . .
H20 H 0.0647 0.5249 0.1727 0.040 Uiso 1 1 calc R U
C21 C 0.0099(2) 0.43941(9) 0.23674(16) 0.0308(4) Uani 1 1 d . .
C22 C 0.0371(2) 0.40270(8) 0.34171(15) 0.0276(4) Uani 1 1 d . .
H22 H -0.0146 0.3618 0.3364 0.033 Uiso 1 1 calc R U
C23 C -0.0876(3) 0.41331(10) 0.11211(17) 0.0390(5) Uani 1 1 d . .

loop_
_atom_site_aniso_label
_atom_site_aniso_U_11
_atom_site_aniso_U_22
_atom_site_aniso_U_33
_atom_site_aniso_U_23
_atom_site_aniso_U_13
_atom_site_aniso_U_12
O1 0.0454(8) 0.0306(7) 0.0257(6) 0.0022(5) 0.0023(5) -0.0096(5)
C1 0.0301(9) 0.0271(8) 0.0198(8) 0.0013(6) 0.0013(6) -0.0019(6)
F1 0.0719(9) 0.0781(10) 0.0297(6) -0.0081(6) 0.0014(6) -0.0296(8)
N1 0.0296(8) 0.0285(7) 0.0250(7) -0.0011(6) 0.0049(6) -0.0017(6)
F2 0.0611(9) 0.0863(10) 0.0273(6) 0.0081(6) -0.0086(6) 0.0140(7)
C2 0.0315(9) 0.0404(10) 0.0261(9) 0.0029(7) 0.0054(7) 0.0012(7)
N2 0.0267(7) 0.0258(7) 0.0196(7) 0.0028(5) 0.0023(5) -0.0003(5)
C7 0.0319(9) 0.0307(9) 0.0357(10) -0.0044(7) 0.0080(7) -0.0022(7)
C6 0.0294(9) 0.0253(8) 0.0207(8) -0.0018(6) 0.0014(6) -0.0032(6)
C5 0.0338(9) 0.0293(9) 0.0269(9) 0.0040(7) -0.0003(7) -0.0019(7)
C4 0.0444(11) 0.0426(11) 0.0311(10) 0.0155(8) 0.0039(8) -0.0006(8)
F3 0.0523(8) 0.1092(12) 0.0355(7) -0.0272(7) 0.0120(6) 0.0060(8)
C3 0.0425(11) 0.0507(12) 0.0285(10) 0.0093(8) 0.0111(8) -0.0035(9)
C9 0.0387(11) 0.0297(9) 0.0427(11) 0.0085(8) -0.0006(8) 0.0035(7)
C8 0.0318(10) 0.0301(9) 0.0505(12) 0.0001(8) 0.0047(8) 0.0045(7)
C10 0.0263(8) 0.0267(8) 0.0225(8) -0.0006(6) 0.0058(6) -0.0003(6)
C11 0.0233(8) 0.0284(8) 0.0222(8) 0.0016(6) 0.0059(6) 0.0025(6)
C12 0.0229(8) 0.0270(8) 0.0251(9) 0.0006(6) 0.0073(6) 0.0041(6)
C13 0.0234(8) 0.0265(8) 0.0266(9) -0.0006(6) 0.0068(6) 0.0022(6)
C14 0.0230(8) 0.0274(8) 0.0245(8) -0.0026(6) 0.0060(6) 0.0004(6)
C15 0.0301(9) 0.0365(10) 0.0253(9) -0.0010(7) 0.0041(7) 0.0006(7)
C16 0.0323(9) 0.0400(10) 0.0314(9) -0.0110(8) 0.0032(7) -0.0030(8)
C17 0.0356(10) 0.0283(9) 0.0438(11) -0.0076(8) 0.0084(8) -0.0055(7)
C18 0.0332(9) 0.0266(9) 0.0365(10) 0.0006(7) 0.0088(8) 0.0013(7)
C19 0.0372(10) 0.0275(8) 0.0304(9) 0.0040(7) 0.0112(7) 0.0028(7)
C20 0.0377(10) 0.0384(10) 0.0242(9) 0.0094(7) 0.0093(7) 0.0087(8)
C21 0.0288(9) 0.0409(10) 0.0217(8) 0.0010(7) 0.0048(7) 0.0048(7)
C22 0.0261(8) 0.0319(9) 0.0239(8) -0.0010(6) 0.0052(7) -0.0008(7)
C23 0.0368(10) 0.0565(12) 0.0217(9) 0.0004(8) 0.0044(7) 0.0017(9)

loop_
_atom_type_symbol
_atom_type_description
_atom_type_scat_dispersion_real
_atom_type_scat_dispersion_imag
_atom_type_scat_source
C C 0.0181 0.0091 'International Tables Vol C Tables 4.2.6.8 and 6.1.1.4'
H H 0.0000 0.0000 'International Tables Vol C Tables 4.2.6.8 and 6.1.1.4'
F F 0.0727 0.0534 'International Tables Vol C Tables 4.2.6.8 and 6.1.1.4'
N N 0.0311 0.0180 'International Tables Vol C Tables 4.2.6.8 and 6.1.1.4'
O O 0.0492 0.0322 'International Tables Vol C Tables 4.2.6.8 and 6.1.1.4'

loop_
_geom_angle_atom_site_label_1
_geom_angle_atom_site_label_2
_geom_angle_atom_site_label_3
_geom_angle
C2 C1 C6 121.13(15)
C2 C1 N2 120.63(16)
C6 C1 N2 118.22(15)
C7 N1 C6 117.17(15)
C1 C2 C3 120.42(17)
C1 C2 H2 119.8
C3 C2 H2 119.8
C10 N2 C14 124.07(14)
C10 N2 C1 115.99(13)
C14 N2 C1 119.76(13)
N1 C7 C8 124.27(18)
N1 C7 H7 117.9
C8 C7 H7 117.9
N1 C6 C5 122.68(16)
N1 C6 C1 119.28(15)
C5 C6 C1 118.03(16)
C9 C5 C4 123.25(17)
C9 C5 C6 117.30(17)
C4 C5 C6 119.45(17)
C3 C4 C5 120.73(17)
C3 C4 H4 119.6
C5 C4 H4 119.6
C4 C3 C2 120.19(18)
C4 C3 H3 119.9
C2 C3 H3 119.9
C8 C9 C5 119.56(17)
C8 C9 H9 120.2
C5 C9 H9 120.2
C9 C8 C7 119.02(17)
C9 C8 H8 120.5
C7 C8 H8 120.5
O1 C10 N2 121.29(15)
O1 C10 C11 122.87(15)
N2 C10 C11 115.82(14)
C12 C11 C22 120.60(15)
C12 C11 C10 121.83(15)
C22 C11 C10 117.49(15)
C11 C12 C19 118.19(15)
C11 C12 C13 119.08(15)
C19 C12 C13 122.73(15)
C18 C13 C14 118.35(15)
C18 C13 C12 122.84(15)
C14 C13 C12 118.81(15)
C15 C14 C13 120.06(16)
C15 C14 N2 119.77(15)
C13 C14 N2 120.16(14)
C16 C15 C14 119.95(17)
C16 C15 H15 120.0
C14 C15 H15 120.0
C15 C16 C17 120.55(17)
C15 C16 H16 119.7
C17 C16 H16 119.7
C18 C17 C16 119.75(17)
C18 C17 H17 120.1
C16 C17 H17 120.1
C17 C18 C13 121.33(17)
C17 C18 H18 119.3
C13 C18 H18 119.3
C20 C19 C12 120.93(16)
C20 C19 H19 119.5
C12 C19 H19 119.5
C19 C20 C21 120.43(16)
C19 C20 H20 119.8
C21 C20 H20 119.8
C22 C21 C20 119.88(16)
C22 C21 C23 120.37(17)
C20 C21 C23 119.60(16)
C21 C22 C11 119.95(16)
C21 C22 H22 120.0
C11 C22 H22 120.0
F1 C23 F2 106.47(16)
F1 C23 F3 107.70(18)
F2 C23 F3 104.76(16)
F1 C23 C21 113.58(16)
F2 C23 C21 112.36(17)
F3 C23 C21 111.43(16)

loop_
_geom_bond_atom_site_label_1
_geom_bond_atom_site_label_2
_geom_bond_distance
O1 C10 1.223(2)
C1 C2 1.361(3)
C1 C6 1.423(2)
C1 N2 1.444(2)
F1 C23 1.321(2)
N1 C7 1.319(2)
N1 C6 1.366(2)
F2 C23 1.338(2)
C2 C3 1.413(3)
C2 H2 0.9500
N2 C10 1.383(2)
N2 C14 1.408(2)
C7 C8 1.407(3)
C7 H7 0.9500
C6 C5 1.422(2)
C5 C9 1.413(3)
C5 C4 1.416(3)
C4 C3 1.362(3)
C4 H4 0.9500
F3 C23 1.338(2)
C3 H3 0.9500
C9 C8 1.357(3)
C9 H9 0.9500
C8 H8 0.9500
C10 C11 1.477(2)
C11 C12 1.399(2)
C11 C22 1.401(2)
C12 C19 1.403(2)
C12 C13 1.464(2)
C13 C18 1.403(2)
C13 C14 1.404(2)
C14 C15 1.401(2)
C15 C16 1.379(3)
C15 H15 0.9500
C16 C17 1.389(3)
C16 H16 0.9500
C17 C18 1.374(3)
C17 H17 0.9500
C18 H18 0.9500
C19 C20 1.375(3)
C19 H19 0.9500
C20 C21 1.392(3)
C20 H20 0.9500
C21 C22 1.378(2)
C21 C23 1.499(3)
C22 H22 0.9500

loop_
_geom_torsion_atom_site_label_1
_geom_torsion_atom_site_label_2
_geom_torsion_atom_site_label_3
_geom_torsion_atom_site_label_4
_geom_torsion
C6 C1 C2 C3 -1.8(3)
N2 C1 C2 C3 176.63(16)
C2 C1 N2 C10 -85.9(2)
C6 C1 N2 C10 92.58(18)
C2 C1 N2 C14 98.85(19)
C6 C1 N2 C14 -82.63(19)
C6 N1 C7 C8 0.6(3)
C7 N1 C6 C5 -0.5(2)
C7 N1 C6 C1 178.73(15)
C2 C1 C6 N1 -177.67(16)
N2 C1 C6 N1 3.8(2)
C2 C1 C6 C5 1.6(2)
N2 C1 C6 C5 -176.91(14)
N1 C6 C5 C9 0.0(2)
C1 C6 C5 C9 -179.20(15)
N1 C6 C5 C4 179.42(16)
C1 C6 C5 C4 0.2(2)
C9 C5 C4 C3 177.60(19)
C6 C5 C4 C3 -1.7(3)
C5 C4 C3 C2 1.5(3)
C1 C2 C3 C4 0.3(3)
C4 C5 C9 C8 -178.96(19)
C6 C5 C9 C8 0.4(3)
C5 C9 C8 C7 -0.3(3)
N1 C7 C8 C9 -0.1(3)
C14 N2 C10 O1 -176.52(15)
C1 N2 C10 O1 8.5(2)
C14 N2 C10 C11 4.7(2)
C1 N2 C10 C11 -170.25(14)
O1 C10 C11 C12 179.97(16)
N2 C10 C11 C12 -1.3(2)
O1 C10 C11 C22 -3.3(2)
N2 C10 C11 C22 175.45(14)
C22 C11 C12 C19 0.1(2)
C10 C11 C12 C19 176.75(15)
C22 C11 C12 C13 -179.42(14)
C10 C11 C12 C13 -2.8(2)
C11 C12 C13 C18 -176.21(15)
C19 C12 C13 C18 4.3(3)
C11 C12 C13 C14 3.7(2)
C19 C12 C13 C14 -175.81(15)
C18 C13 C14 C15 0.4(2)
C12 C13 C14 C15 -179.51(15)
C18 C13 C14 N2 179.37(15)
C12 C13 C14 N2 -0.5(2)
C10 N2 C14 C15 175.07(15)
C1 N2 C14 C15 -10.1(2)
C10 N2 C14 C13 -3.9(2)
C1 N2 C14 C13 170.89(15)
C13 C14 C15 C16 0.3(3)
N2 C14 C15 C16 -178.72(15)
C14 C15 C16 C17 -0.6(3)
C15 C16 C17 C18 0.3(3)
C16 C17 C18 C13 0.4(3)
C14 C13 C18 C17 -0.7(3)
C12 C13 C18 C17 179.19(16)
C11 C12 C19 C20 -0.7(3)
C13 C12 C19 C20 178.81(15)
C12 C19 C20 C21 0.5(3)
C19 C20 C21 C22 0.2(3)
C19 C20 C21 C23 -175.41(17)
C20 C21 C22 C11 -0.8(3)
C23 C21 C22 C11 174.79(15)
C12 C11 C22 C21 0.6(2)
C10 C11 C22 C21 -176.15(15)
C22 C21 C23 F1 23.8(3)
C20 C21 C23 F1 -160.63(17)
C22 C21 C23 F2 144.71(17)
C20 C21 C23 F2 -39.7(2)
C22 C21 C23 F3 -98.1(2)
C20 C21 C23 F3 77.5(2)
